data_4339678
loop_
_publ_author_name
'Ainscough, Eric W.'
'Brodie, Andrew M.'
'Derwahl, Andreas'
'Kirk, Steve'
'Otter, Carl A.'

_publ_section_title
;
 Conformationally rigid chelate rings in metal complexes of
 pyridyloxy-substituted 2,2'-dioxybiphenyl-cyclotetra- and
 cyclotriphosphazene platforms.
;
_journal_issue 23
_journal_name_full 'Inorganic chemistry'
_journal_page_first 9841
_journal_page_last 9852
_journal_paper_doi 10.1021/ic701241v
_journal_volume 46
_journal_year 2007
_chemical_formula_sum 'C34 H32 Cl Co N8 O6 P3'
_chemical_formula_weight 835.97
_chemical_name_systematic
; 
 ? 
;
_space_group_IT_number 2
_symmetry_cell_setting triclinic
_symmetry_space_group_name_Hall '-P 1'
_symmetry_space_group_name_H-M 'P -1'
_atom_sites_solution_hydrogens geom
_atom_sites_solution_primary direct
_atom_sites_solution_secondary difmap
_audit_creation_method SHELXL-97
_cell_angle_alpha 90.424(9)
_cell_angle_beta 91.364(9)
_cell_angle_gamma 91.055(9)
_cell_formula_units_Z 2
_cell_length_a 10.8684(15)
_cell_length_b 13.1852(19)
_cell_length_c 13.3977(19)
_cell_measurement_temperature 273(2)
_cell_volume 1919.0(5)
_computing_structure_refinement 'SHELXL-97 (Sheldrick, 1997)'
_computing_structure_solution 'SHELXS-97 (Sheldrick, 1990)'
_diffrn_ambient_temperature 273(2)
_diffrn_measured_fraction_theta_full 0.998
_diffrn_measured_fraction_theta_max 0.998
_diffrn_measurement_device_type 'area detector'
_diffrn_measurement_method 'phi and omega scans'
_diffrn_radiation_monochromator graphite
_diffrn_radiation_source 'fine-focus sealed tube'
_diffrn_radiation_type MoK\a
_diffrn_radiation_wavelength 0.71073
_diffrn_reflns_av_R_equivalents 0.1261
_diffrn_reflns_av_sigmaI/netI 0.1901
_diffrn_reflns_limit_h_max 12
_diffrn_reflns_limit_h_min -13
_diffrn_reflns_limit_k_max 15
_diffrn_reflns_limit_k_min -15
_diffrn_reflns_limit_l_max 16
_diffrn_reflns_limit_l_min -16
_diffrn_reflns_number 20483
_diffrn_reflns_theta_full 25.35
_diffrn_reflns_theta_max 25.35
_diffrn_reflns_theta_min 2.83
_exptl_absorpt_coefficient_mu 0.696
_exptl_absorpt_correction_T_max 0.913
_exptl_absorpt_correction_T_min 0.825
_exptl_absorpt_correction_type multi-scan
_exptl_absorpt_process_details 'Acta Cryst., 1995, A51, 33'
_exptl_crystal_colour clear
_exptl_crystal_density_diffrn 1.447
_exptl_crystal_density_method 'not measured'
_exptl_crystal_description plate
_exptl_crystal_F_000 858
_exptl_crystal_size_max 0.33
_exptl_crystal_size_mid 0.23
_exptl_crystal_size_min 0.13
_refine_diff_density_max 0.726
_refine_diff_density_min -0.705
_refine_diff_density_rms 0.120
_refine_ls_extinction_method none
_refine_ls_goodness_of_fit_ref 0.953
_refine_ls_hydrogen_treatment constr
_refine_ls_matrix_type full
_refine_ls_number_parameters 483
_refine_ls_number_reflns 7010
_refine_ls_number_restraints 0
_refine_ls_restrained_S_all 0.953
_refine_ls_R_factor_all 0.1577
_refine_ls_R_factor_gt 0.0677
_refine_ls_shift/su_max 0.065
_refine_ls_shift/su_mean 0.001
_refine_ls_structure_factor_coef Fsqd
_refine_ls_weighting_details 'calc w=1/[\s^2^(Fo^2^)+(0.0761P)^2^+0.0000P] where P=(Fo^2^+2Fc^2^)/3'
_refine_ls_weighting_scheme calc
_refine_ls_wR_factor_gt 0.1451
_refine_ls_wR_factor_ref 0.1776
_reflns_number_gt 3469
_reflns_number_total 7010
_reflns_threshold_expression >2sigma(I)
_cod_data_source_file ic701241v-file002.cif
_cod_data_source_block skcocl_0m
_cod_original_sg_symbol_H-M P-1
_cod_database_code 4339678

loop_
_symmetry_equiv_pos_as_xyz
'x, y, z'
'-x, -y, -z'

loop_
_atom_site_label
_atom_site_type_symbol
_atom_site_fract_x
_atom_site_fract_y
_atom_site_fract_z
_atom_site_U_iso_or_equiv
_atom_site_adp_type
_atom_site_occupancy
_atom_site_symmetry_multiplicity
_atom_site_calc_flag
_atom_site_refinement_flags
Co1 Co -0.13627(7) 0.58164(7) 0.61812(7) 0.0189(3) Uani 1 1 d .
Cl1 Cl -0.31591(14) 0.68159(12) 0.59552(12) 0.0241(4) Uani 1 1 d .
P3 P 0.18430(15) 0.33722(13) 0.78079(13) 0.0188(4) Uani 1 1 d .
P2 P 0.02490(14) 0.37580(13) 0.61737(13) 0.0179(4) Uani 1 1 d .
P1 P 0.07286(15) 0.52242(13) 0.77156(13) 0.0182(4) Uani 1 1 d .
N2 N 0.1021(4) 0.3018(4) 0.6884(4) 0.0186(12) Uani 1 1 d .
N3 N 0.1676(4) 0.4494(4) 0.8229(4) 0.0161(12) Uani 1 1 d .
N1 N 0.0171(4) 0.4911(4) 0.6644(4) 0.0156(12) Uani 1 1 d .
N31 N -0.2219(4) 0.4519(4) 0.5334(4) 0.0190(13) Uani 1 1 d .
N21 N -0.0269(4) 0.7206(4) 0.7000(4) 0.0189(12) Uani 1 1 d .
N11 N -0.2172(4) 0.5206(4) 0.7552(4) 0.0192(13) Uani 1 1 d .
O6 O 0.3306(3) 0.3294(3) 0.7632(3) 0.0201(10) Uani 1 1 d .
O5 O 0.1604(4) 0.2534(3) 0.8637(3) 0.0217(11) Uani 1 1 d .
O3 O -0.1166(3) 0.3298(3) 0.6228(3) 0.0209(10) Uani 1 1 d .
O4 O 0.0551(3) 0.3726(3) 0.5097(3) 0.0193(10) Uani 1 1 d .
O2 O 0.1376(4) 0.6325(3) 0.7733(3) 0.0192(10) Uani 1 1 d .
O1 O -0.0364(3) 0.5488(3) 0.8487(3) 0.0197(10) Uani 1 1 d .
C61 C 0.3985(6) 0.1654(5) 0.8223(5) 0.0216(16) Uani 1 1 d .
C66 C 0.3838(6) 0.2336(5) 0.7450(5) 0.0239(16) Uani 1 1 d .
C65 C 0.4284(6) 0.2163(5) 0.6502(5) 0.0250(16) Uani 1 1 d .
H65 H 0.4170 0.2637 0.6000 0.030 Uiso 1 1 calc R
C64 C 0.4907(6) 0.1265(5) 0.6312(5) 0.0313(18) Uani 1 1 d .
H64 H 0.5211 0.1137 0.5682 0.038 Uiso 1 1 calc R
C63 C 0.5072(6) 0.0555(5) 0.7086(6) 0.0325(19) Uani 1 1 d .
H63 H 0.5491 -0.0040 0.6969 0.039 Uiso 1 1 calc R
C62 C 0.4603(6) 0.0752(5) 0.8027(5) 0.0261(17) Uani 1 1 d .
H62 H 0.4701 0.0277 0.8532 0.031 Uiso 1 1 calc R
C56 C 0.3555(6) 0.1898(5) 0.9268(5) 0.0205(15) Uani 1 1 d .
C51 C 0.2434(6) 0.2360(5) 0.9437(5) 0.0215(16) Uani 1 1 d .
C52 C 0.2058(6) 0.2613(5) 1.0389(5) 0.0264(17) Uani 1 1 d .
H52 H 0.1311 0.2931 1.0478 0.032 Uiso 1 1 calc R
C53 C 0.2814(6) 0.2385(5) 1.1211(5) 0.0292(18) Uani 1 1 d .
H53 H 0.2588 0.2567 1.1852 0.035 Uiso 1 1 calc R
C54 C 0.3906(6) 0.1884(5) 1.1064(5) 0.0296(18) Uani 1 1 d .
H54 H 0.4404 0.1717 1.1609 0.036 Uiso 1 1 calc R
C55 C 0.4256(6) 0.1634(5) 1.0115(5) 0.0268(17) Uani 1 1 d .
H55 H 0.4979 0.1280 1.0034 0.032 Uiso 1 1 calc R
C31 C -0.1978(6) 0.3539(5) 0.5459(5) 0.0192(15) Uani 1 1 d .
C32 C -0.2510(5) 0.2739(5) 0.4899(5) 0.0243(16) Uani 1 1 d .
H32 H -0.2325 0.2070 0.5049 0.029 Uiso 1 1 calc R
C33 C -0.3317(6) 0.2956(5) 0.4118(5) 0.0246(16) Uani 1 1 d .
C34 C -0.3585(6) 0.3975(5) 0.3949(5) 0.0285(18) Uani 1 1 d .
H34 H -0.4137 0.4150 0.3441 0.034 Uiso 1 1 calc R
C35 C -0.3017(5) 0.4733(5) 0.4552(5) 0.0226(16) Uani 1 1 d .
H35 H -0.3187 0.5407 0.4418 0.027 Uiso 1 1 calc R
C21 C 0.0750(5) 0.7222(5) 0.7586(5) 0.0178(15) Uani 1 1 d .
C22 C 0.1258(6) 0.8081(5) 0.8071(5) 0.0256(16) Uani 1 1 d .
H22 H 0.1961 0.8032 0.8476 0.031 Uiso 1 1 calc R
C23 C 0.0689(6) 0.9015(5) 0.7937(5) 0.0296(18) Uani 1 1 d .
C24 C -0.0337(6) 0.9016(5) 0.7283(5) 0.0311(18) Uani 1 1 d .
H24 H -0.0721 0.9624 0.7137 0.037 Uiso 1 1 calc R
C25 C -0.0781(6) 0.8127(5) 0.6855(5) 0.0256(16) Uani 1 1 d .
H25 H -0.1477 0.8158 0.6440 0.031 Uiso 1 1 calc R
C11 C -0.1559(6) 0.5084(5) 0.8416(5) 0.0202(15) Uani 1 1 d .
C12 C -0.2027(6) 0.4671(5) 0.9280(5) 0.0210(15) Uani 1 1 d .
H12 H -0.1535 0.4609 0.9853 0.025 Uiso 1 1 calc R
C13 C -0.3263(6) 0.4351(5) 0.9263(5) 0.0252(16) Uani 1 1 d .
C14 C -0.3921(6) 0.4441(5) 0.8365(5) 0.0247(16) Uani 1 1 d .
H14 H -0.4738 0.4220 0.8320 0.030 Uiso 1 1 calc R
C15 C -0.3365(5) 0.4860(5) 0.7530(5) 0.0231(16) Uani 1 1 d .
H15 H -0.3823 0.4904 0.6938 0.028 Uiso 1 1 calc R
C36 C -0.3919(6) 0.2105(6) 0.3480(6) 0.040(2) Uani 1 1 d .
H36A H -0.3504 0.1481 0.3606 0.061 Uiso 1 1 calc R
H36B H -0.3861 0.2273 0.2786 0.061 Uiso 1 1 calc R
H36C H -0.4770 0.2030 0.3647 0.061 Uiso 1 1 calc R
C26 C 0.1156(8) 0.9978(5) 0.8468(6) 0.046(2) Uani 1 1 d .
H26A H 0.0757 1.0044 0.9096 0.070 Uiso 1 1 calc R
H26B H 0.0975 1.0555 0.8061 0.070 Uiso 1 1 calc R
H26C H 0.2029 0.9941 0.8581 0.070 Uiso 1 1 calc R
C16 C -0.3843(6) 0.3901(5) 1.0198(5) 0.0321(18) Uani 1 1 d .
H16A H -0.4722 0.3864 1.0106 0.048 Uiso 1 1 calc R
H16B H -0.3636 0.4324 1.0766 0.048 Uiso 1 1 calc R
H16C H -0.3535 0.3232 1.0308 0.048 Uiso 1 1 calc R
C92 C 0.1917(7) 0.0303(6) 0.4945(6) 0.0341(19) Uani 1 1 d .
C93 C 0.1463(7) 0.1031(6) 0.5669(6) 0.050(2) Uani 1 1 d .
H93A H 0.1709 0.1705 0.5482 0.075 Uiso 1 1 calc R
H93B H 0.1801 0.0884 0.6319 0.075 Uiso 1 1 calc R
H93C H 0.0581 0.0982 0.5682 0.075 Uiso 1 1 calc R
C90 C 0.7682(6) 0.1516(6) 0.8864(6) 0.0361(19) Uani 1 1 d .
C91 C 0.8032(7) 0.1898(6) 0.7879(6) 0.048(2) Uani 1 1 d .
H91A H 0.7602 0.2513 0.7739 0.072 Uiso 1 1 calc R
H91B H 0.7818 0.1398 0.7376 0.072 Uiso 1 1 calc R
H91C H 0.8903 0.2031 0.7878 0.072 Uiso 1 1 calc R
N90 N 0.7385(6) 0.1268(6) 0.9628(5) 0.053(2) Uani 1 1 d .
N91 N 0.2246(6) -0.0258(5) 0.4358(5) 0.052(2) Uani 1 1 d .

loop_
_atom_site_aniso_label
_atom_site_aniso_U_11
_atom_site_aniso_U_22
_atom_site_aniso_U_33
_atom_site_aniso_U_23
_atom_site_aniso_U_13
_atom_site_aniso_U_12
Co1 0.0133(5) 0.0231(5) 0.0206(6) 0.0030(4) 0.0091(4) -0.0008(4)
Cl1 0.0160(9) 0.0295(10) 0.0274(10) 0.0031(8) 0.0088(7) 0.0027(7)
P3 0.0139(9) 0.0224(10) 0.0204(10) 0.0029(8) 0.0066(7) -0.0028(7)
P2 0.0128(9) 0.0216(10) 0.0195(10) 0.0017(8) 0.0071(7) -0.0041(7)
P1 0.0139(9) 0.0211(10) 0.0200(10) 0.0006(8) 0.0080(7) -0.0026(7)
N2 0.015(3) 0.025(3) 0.016(3) -0.003(3) 0.004(2) -0.003(2)
N3 0.012(3) 0.023(3) 0.014(3) 0.006(2) 0.008(2) -0.002(2)
N1 0.012(3) 0.022(3) 0.013(3) 0.004(2) 0.002(2) -0.003(2)
N31 0.006(3) 0.031(3) 0.020(3) 0.008(3) 0.007(2) 0.000(2)
N21 0.015(3) 0.023(3) 0.020(3) 0.006(3) 0.008(2) -0.002(2)
N11 0.015(3) 0.029(3) 0.014(3) 0.004(3) 0.011(2) -0.002(2)
O6 0.010(2) 0.021(3) 0.029(3) 0.005(2) 0.0067(19) -0.0024(18)
O5 0.018(2) 0.029(3) 0.018(3) 0.007(2) 0.0070(19) -0.0025(19)
O3 0.005(2) 0.029(3) 0.028(3) 0.004(2) 0.0027(18) -0.0058(18)
O4 0.015(2) 0.025(3) 0.018(3) 0.003(2) 0.0062(18) -0.0023(18)
O2 0.014(2) 0.016(2) 0.027(3) 0.002(2) 0.0055(19) -0.0050(18)
O1 0.010(2) 0.029(3) 0.020(3) -0.002(2) 0.0102(18) -0.0048(19)
C61 0.018(4) 0.019(4) 0.027(4) 0.004(3) 0.000(3) -0.002(3)
C66 0.014(4) 0.023(4) 0.035(5) 0.000(3) 0.006(3) -0.003(3)
C65 0.019(4) 0.035(4) 0.022(4) 0.005(3) 0.006(3) 0.001(3)
C64 0.027(4) 0.045(5) 0.023(4) -0.001(4) 0.014(3) 0.002(3)
C63 0.024(4) 0.028(4) 0.045(5) 0.003(4) 0.004(4) 0.005(3)
C62 0.023(4) 0.022(4) 0.033(5) 0.005(3) 0.005(3) -0.001(3)
C56 0.021(4) 0.018(4) 0.023(4) -0.002(3) 0.007(3) -0.007(3)
C51 0.022(4) 0.021(4) 0.021(4) 0.003(3) 0.005(3) -0.007(3)
C52 0.023(4) 0.030(4) 0.027(4) 0.006(3) 0.010(3) -0.002(3)
C53 0.037(5) 0.033(4) 0.018(4) 0.004(3) 0.011(3) -0.008(3)
C54 0.032(4) 0.029(4) 0.028(5) 0.005(4) -0.002(3) -0.004(3)
C55 0.026(4) 0.026(4) 0.029(5) 0.009(3) 0.009(3) -0.001(3)
C31 0.016(4) 0.025(4) 0.017(4) 0.004(3) 0.013(3) -0.001(3)
C32 0.014(4) 0.027(4) 0.032(4) 0.003(3) 0.008(3) -0.008(3)
C33 0.012(4) 0.030(4) 0.031(4) -0.003(4) 0.006(3) -0.002(3)
C34 0.016(4) 0.046(5) 0.024(4) 0.004(4) 0.006(3) -0.001(3)
C35 0.013(4) 0.030(4) 0.026(4) 0.006(3) 0.009(3) 0.001(3)
C21 0.010(3) 0.026(4) 0.018(4) 0.006(3) 0.010(3) 0.000(3)
C22 0.023(4) 0.024(4) 0.030(4) 0.005(3) 0.004(3) -0.006(3)
C23 0.028(4) 0.028(4) 0.032(5) 0.004(4) 0.001(3) -0.006(3)
C24 0.035(4) 0.023(4) 0.036(5) 0.010(4) 0.002(3) -0.004(3)
C25 0.025(4) 0.021(4) 0.032(4) 0.005(3) 0.009(3) -0.003(3)
C11 0.017(4) 0.023(4) 0.021(4) -0.001(3) 0.007(3) -0.001(3)
C12 0.020(4) 0.020(4) 0.023(4) -0.001(3) 0.006(3) -0.001(3)
C13 0.028(4) 0.023(4) 0.025(4) 0.003(3) 0.011(3) -0.002(3)
C14 0.010(4) 0.034(4) 0.030(4) 0.003(3) 0.007(3) -0.004(3)
C15 0.012(4) 0.034(4) 0.023(4) 0.004(3) 0.007(3) 0.000(3)
C36 0.019(4) 0.055(5) 0.047(5) -0.013(4) 0.000(3) -0.001(4)
C26 0.058(6) 0.028(5) 0.052(6) 0.002(4) -0.010(4) -0.003(4)
C16 0.034(5) 0.033(4) 0.030(5) -0.004(4) 0.014(3) -0.008(3)
C92 0.040(5) 0.025(4) 0.038(5) 0.001(4) 0.007(4) 0.002(4)
C93 0.042(5) 0.046(5) 0.061(6) -0.014(5) 0.013(4) -0.011(4)
C90 0.026(4) 0.046(5) 0.037(5) 0.000(4) 0.007(4) -0.002(4)
C91 0.057(6) 0.055(6) 0.034(5) 0.006(4) 0.020(4) -0.005(4)
N90 0.047(5) 0.083(6) 0.031(4) 0.015(4) 0.014(3) 0.007(4)
N91 0.062(5) 0.041(5) 0.054(5) -0.002(4) -0.001(4) 0.013(4)

loop_
_atom_type_symbol
_atom_type_description
_atom_type_scat_dispersion_real
_atom_type_scat_dispersion_imag
_atom_type_scat_source
C C 0.0033 0.0016 'International Tables Vol C Tables 4.2.6.8 and 6.1.1.4'
H H 0.0000 0.0000 'International Tables Vol C Tables 4.2.6.8 and 6.1.1.4'
N N 0.0061 0.0033 'International Tables Vol C Tables 4.2.6.8 and 6.1.1.4'
O O 0.0106 0.0060 'International Tables Vol C Tables 4.2.6.8 and 6.1.1.4'
P P 0.1023 0.0942 'International Tables Vol C Tables 4.2.6.8 and 6.1.1.4'
Cl Cl 0.1484 0.1585 'International Tables Vol C Tables 4.2.6.8 and 6.1.1.4'
Co Co 0.3494 0.9721 'International Tables Vol C Tables 4.2.6.8 and 6.1.1.4'

loop_
_geom_angle_atom_site_label_1
_geom_angle_atom_site_label_2
_geom_angle_atom_site_label_3
_geom_angle
_geom_angle_site_symmetry_1
_geom_angle_site_symmetry_3
O4 Co1 N1 93.58(17) 2_566 .
O4 Co1 N11 175.52(18) 2_566 .
N1 Co1 N11 82.74(18) . .
O4 Co1 N31 88.74(17) 2_566 .
N1 Co1 N31 91.48(18) . .
N11 Co1 N31 88.81(19) . .
O4 Co1 Cl1 95.48(12) 2_566 .
N1 Co1 Cl1 170.36(14) . .
N11 Co1 Cl1 88.35(14) . .
N31 Co1 Cl1 92.00(14) . .
O4 Co1 N21 86.76(17) 2_566 .
N1 Co1 N21 85.73(18) . .
N11 Co1 N21 95.47(18) . .
N31 Co1 N21 174.55(17) . .
Cl1 Co1 N21 91.49(13) . .
N2 P3 N3 118.1(3) . .
N2 P3 O5 104.7(3) . .
N3 P3 O5 112.1(2) . .
N2 P3 O6 113.9(3) . .
N3 P3 O6 104.3(2) . .
O5 P3 O6 102.8(2) . .
O4 P2 N2 115.9(3) . .
O4 P2 N1 114.1(2) . .
N2 P2 N1 112.2(3) . .
O4 P2 O3 105.2(2) . .
N2 P2 O3 103.3(2) . .
N1 P2 O3 104.5(2) . .
N3 P1 N1 118.1(3) . .
N3 P1 O2 105.9(2) . .
N1 P1 O2 113.0(2) . .
N3 P1 O1 109.9(2) . .
N1 P1 O1 111.0(2) . .
O2 P1 O1 96.8(2) . .
P3 N2 P2 124.9(3) . .
P1 N3 P3 120.4(3) . .
P1 N1 P2 123.3(3) . .
P1 N1 Co1 113.3(3) . .
P2 N1 Co1 117.6(3) . .
C31 N31 C35 115.4(6) . .
C31 N31 Co1 126.5(4) . .
C35 N31 Co1 117.9(4) . .
C21 N21 C25 114.6(6) . .
C21 N21 Co1 130.9(4) . .
C25 N21 Co1 114.5(4) . .
C11 N11 C15 115.4(5) . .
C11 N11 Co1 124.9(4) . .
C15 N11 Co1 119.6(4) . .
C66 O6 P3 120.1(4) . .
C51 O5 P3 122.9(4) . .
C31 O3 P2 117.4(4) . .
P2 O4 Co1 156.7(3) . 2_566
C21 O2 P1 123.9(4) . .
C11 O1 P1 124.4(4) . .
C66 C61 C62 117.9(6) . .
C66 C61 C56 121.3(6) . .
C62 C61 C56 120.7(6) . .
C61 C66 C65 122.7(6) . .
C61 C66 O6 119.9(6) . .
C65 C66 O6 117.1(6) . .
C66 C65 C64 119.2(6) . .
C66 C65 H65 120.4 . .
C64 C65 H65 120.4 . .
C65 C64 C63 119.5(6) . .
C65 C64 H64 120.3 . .
C63 C64 H64 120.3 . .
C62 C63 C64 119.7(6) . .
C62 C63 H63 120.1 . .
C64 C63 H63 120.1 . .
C63 C62 C61 121.0(6) . .
C63 C62 H62 119.5 . .
C61 C62 H62 119.5 . .
C51 C56 C55 116.6(6) . .
C51 C56 C61 122.2(6) . .
C55 C56 C61 121.2(6) . .
C52 C51 C56 122.3(6) . .
C52 C51 O5 117.3(6) . .
C56 C51 O5 120.2(6) . .
C51 C52 C53 119.2(6) . .
C51 C52 H52 120.4 . .
C53 C52 H52 120.4 . .
C54 C53 C52 119.4(7) . .
C54 C53 H53 120.3 . .
C52 C53 H53 120.3 . .
C55 C54 C53 120.4(6) . .
C55 C54 H54 119.8 . .
C53 C54 H54 119.8 . .
C54 C55 C56 121.9(6) . .
C54 C55 H55 119.0 . .
C56 C55 H55 119.0 . .
N31 C31 O3 117.0(6) . .
N31 C31 C32 125.3(6) . .
O3 C31 C32 117.7(6) . .
C33 C32 C31 119.0(6) . .
C33 C32 H32 120.5 . .
C31 C32 H32 120.5 . .
C32 C33 C34 117.7(6) . .
C32 C33 C36 121.0(6) . .
C34 C33 C36 121.3(6) . .
C33 C34 C35 119.6(6) . .
C33 C34 H34 120.2 . .
C35 C34 H34 120.2 . .
N31 C35 C34 122.9(6) . .
N31 C35 H35 118.6 . .
C34 C35 H35 118.6 . .
N21 C21 O2 118.8(6) . .
N21 C21 C22 125.4(6) . .
O2 C21 C22 115.8(5) . .
C23 C22 C21 118.8(6) . .
C23 C22 H22 120.6 . .
C21 C22 H22 120.6 . .
C22 C23 C24 116.1(7) . .
C22 C23 C26 122.1(6) . .
C24 C23 C26 121.7(6) . .
C25 C24 C23 120.6(6) . .
C25 C24 H24 119.7 . .
C23 C24 H24 119.7 . .
N21 C25 C24 124.3(6) . .
N21 C25 H25 117.9 . .
C24 C25 H25 117.9 . .
N11 C11 C12 126.4(6) . .
N11 C11 O1 117.0(5) . .
C12 C11 O1 116.4(5) . .
C11 C12 C13 117.9(6) . .
C11 C12 H12 121.1 . .
C13 C12 H12 121.1 . .
C14 C13 C12 117.3(6) . .
C14 C13 C16 122.1(6) . .
C12 C13 C16 120.5(6) . .
C13 C14 C15 120.6(6) . .
C13 C14 H14 119.7 . .
C15 C14 H14 119.7 . .
N11 C15 C14 122.4(6) . .
N11 C15 H15 118.8 . .
C14 C15 H15 118.8 . .
C33 C36 H36A 109.5 . .
C33 C36 H36B 109.5 . .
H36A C36 H36B 109.5 . .
C33 C36 H36C 109.5 . .
H36A C36 H36C 109.5 . .
H36B C36 H36C 109.5 . .
C23 C26 H26A 109.5 . .
C23 C26 H26B 109.5 . .
H26A C26 H26B 109.5 . .
C23 C26 H26C 109.5 . .
H26A C26 H26C 109.5 . .
H26B C26 H26C 109.5 . .
C13 C16 H16A 109.5 . .
C13 C16 H16B 109.5 . .
H16A C16 H16B 109.5 . .
C13 C16 H16C 109.5 . .
H16A C16 H16C 109.5 . .
H16B C16 H16C 109.5 . .
N91 C92 C93 178.0(9) . .
C92 C93 H93A 109.5 . .
C92 C93 H93B 109.5 . .
H93A C93 H93B 109.5 . .
C92 C93 H93C 109.5 . .
H93A C93 H93C 109.5 . .
H93B C93 H93C 109.5 . .
N90 C90 C91 176.5(9) . .
C90 C91 H91A 109.5 . .
C90 C91 H91B 109.5 . .
H91A C91 H91B 109.5 . .
C90 C91 H91C 109.5 . .
H91A C91 H91C 109.5 . .
H91B C91 H91C 109.5 . .

loop_
_geom_bond_atom_site_label_1
_geom_bond_atom_site_label_2
_geom_bond_distance
_geom_bond_site_symmetry_2
Co1 O4 2.035(4) 2_566
Co1 N1 2.150(5) .
Co1 N11 2.206(5) .
Co1 N31 2.223(5) .
Co1 Cl1 2.3901(17) .
Co1 N21 2.408(5) .
P3 N2 1.572(5) .
P3 N3 1.594(5) .
P3 O5 1.595(4) .
P3 O6 1.618(4) .
P2 O4 1.488(4) .
P2 N2 1.603(5) .
P2 N1 1.646(5) .
P2 O3 1.646(4) .
P1 N3 1.572(5) .
P1 N1 1.594(5) .
P1 O2 1.601(4) .
P1 O1 1.633(4) .
N31 C31 1.335(8) .
N31 C35 1.378(8) .
N21 C21 1.341(7) .
N21 C25 1.359(8) .
N11 C11 1.334(8) .
N11 C15 1.366(7) .
O6 C66 1.422(7) .
O5 C51 1.408(7) .
O3 C31 1.383(7) .
O4 Co1 2.035(4) 2_566
O2 C21 1.388(7) .
O1 C11 1.396(7) .
C61 C66 1.385(9) .
C61 C62 1.404(9) .
C61 C56 1.521(9) .
C66 C65 1.388(9) .
C65 C64 1.399(9) .
C65 H65 0.9300 .
C64 C63 1.412(9) .
C64 H64 0.9300 .
C63 C62 1.395(9) .
C63 H63 0.9300 .
C62 H62 0.9300 .
C56 C51 1.394(9) .
C56 C55 1.401(9) .
C51 C52 1.389(9) .
C52 C53 1.397(9) .
C52 H52 0.9300 .
C53 C54 1.385(9) .
C53 H53 0.9300 .
C54 C55 1.374(9) .
C54 H54 0.9300 .
C55 H55 0.9300 .
C31 C32 1.398(9) .
C32 C33 1.384(9) .
C32 H32 0.9300 .
C33 C34 1.399(9) .
C33 C36 1.534(9) .
C34 C35 1.405(9) .
C34 H34 0.9300 .
C35 H35 0.9300 .
C21 C22 1.401(9) .
C22 C23 1.399(9) .
C22 H22 0.9300 .
C23 C24 1.402(9) .
C23 C26 1.523(10) .
C24 C25 1.375(9) .
C24 H24 0.9300 .
C25 H25 0.9300 .
C11 C12 1.386(9) .
C12 C13 1.400(8) .
C12 H12 0.9300 .
C13 C14 1.391(9) .
C13 C16 1.535(9) .
C14 C15 1.396(9) .
C14 H14 0.9300 .
C15 H15 0.9300 .
C36 H36A 0.9600 .
C36 H36B 0.9600 .
C36 H36C 0.9600 .
C26 H26A 0.9600 .
C26 H26B 0.9600 .
C26 H26C 0.9600 .
C16 H16A 0.9600 .
C16 H16B 0.9600 .
C16 H16C 0.9600 .
C92 N91 1.144(9) .
C92 C93 1.460(11) .
C93 H93A 0.9600 .
C93 H93B 0.9600 .
C93 H93C 0.9600 .
C90 N90 1.130(9) .
C90 C91 1.472(10) .
C91 H91A 0.9600 .
C91 H91B 0.9600 .
C91 H91C 0.9600 .
